data_4081306
loop_
_publ_author_name
'Badaj, Anna C.'
'Lavoie, Gino G.'

_publ_section_title
;
 Reactivity Study of Imino-N-Heterocyclic Carbene Palladium(II) Methyl
 Complexes
;
_journal_issue 16
_journal_name_full Organometallics
_journal_page_first 4577
_journal_paper_doi 10.1021/om400533d
_journal_volume 32
_journal_year 2013
_chemical_formula_moiety 'C23 H28 Cl1 N3 Pd, C H Cl3'
_chemical_formula_sum 'C24 H29 Cl4 N3 Pd'
_chemical_formula_weight 607.70
_chemical_name_systematic
;
 ?
;
_space_group_IT_number 14
_symmetry_cell_setting monoclinic
_symmetry_space_group_name_Hall '-P 2yn'
_symmetry_space_group_name_H-M 'P 1 21/n 1'
_atom_sites_solution_hydrogens geom
_atom_sites_solution_primary direct
_atom_sites_solution_secondary difmap
_audit_creation_method SHELXL-97
_cell_angle_alpha 90.00
_cell_angle_beta 94.911(3)
_cell_angle_gamma 90.00
_cell_formula_units_Z 4
_cell_length_a 11.0817(4)
_cell_length_b 16.3923(7)
_cell_length_c 14.6108(7)
_cell_measurement_reflns_used 10570
_cell_measurement_temperature 150(1)
_cell_measurement_theta_max 27.48
_cell_measurement_theta_min 2.55
_cell_volume 2644.4(2)
_computing_cell_refinement 'Denzo-SMN (Otwinowski & Minor, 1997)'
_computing_data_collection 'Collect (Nonius B.V., 1997-2002)'
_computing_data_reduction Denzo-SMN
_computing_molecular_graphics 'CAMERON (Watkin, Prout & Pearce, 1996)'
_computing_publication_material 'SHELXL-97 (Sheldrick, 2008)'
_computing_structure_refinement 'SHELXL-97 (Sheldrick, 2008)'
_computing_structure_solution 'SHELXS-97 (Sheldrick, 2008)'
_diffrn_ambient_temperature 150(1)
_diffrn_detector_area_resol_mean 9
_diffrn_measured_fraction_theta_full 0.961
_diffrn_measured_fraction_theta_max 0.961
_diffrn_measurement_device_type 'Nonius KappaCCD'
_diffrn_measurement_method '\f scans and \w scans with \k offsets'
_diffrn_radiation_monochromator graphite
_diffrn_radiation_source 'fine-focus sealed tube'
_diffrn_radiation_type MoK\a
_diffrn_radiation_wavelength 0.71073
_diffrn_reflns_av_R_equivalents 0.0515
_diffrn_reflns_av_sigmaI/netI 0.0663
_diffrn_reflns_limit_h_max 14
_diffrn_reflns_limit_h_min -14
_diffrn_reflns_limit_k_max 21
_diffrn_reflns_limit_k_min -19
_diffrn_reflns_limit_l_max 19
_diffrn_reflns_limit_l_min -16
_diffrn_reflns_number 15759
_diffrn_reflns_theta_full 25.24
_diffrn_reflns_theta_max 27.63
_diffrn_reflns_theta_min 2.71
_exptl_absorpt_coefficient_mu 1.123
_exptl_absorpt_correction_T_max 0.887
_exptl_absorpt_correction_T_min 0.816
_exptl_absorpt_correction_type multi-scan
_exptl_absorpt_process_details
;
multi-scan from symmetry-related measurements 
 Sortav (Blessing 1995)
;
_exptl_crystal_colour colorless
_exptl_crystal_density_diffrn 1.526
_exptl_crystal_density_method 'not measured'
_exptl_crystal_F_000 1232
_exptl_crystal_size_max 0.22
_exptl_crystal_size_mid 0.2
_exptl_crystal_size_min 0.15
_refine_diff_density_max 1.621
_refine_diff_density_min -0.871
_refine_diff_density_rms 0.118
_refine_ls_extinction_method none
_refine_ls_goodness_of_fit_ref 1.040
_refine_ls_hydrogen_treatment constr
_refine_ls_matrix_type full
_refine_ls_number_parameters 296
_refine_ls_number_reflns 5909
_refine_ls_number_restraints 0
_refine_ls_restrained_S_all 1.040
_refine_ls_R_factor_all 0.0830
_refine_ls_R_factor_gt 0.0443
_refine_ls_shift/su_max 0.023
_refine_ls_shift/su_mean 0.000
_refine_ls_structure_factor_coef Fsqd
_refine_ls_weighting_details 'calc w=1/[\s^2^(Fo^2^)+(0.0374P)^2^+4.3018P] where P=(Fo^2^+2Fc^2^)/3'
_refine_ls_weighting_scheme calc
_refine_ls_wR_factor_gt 0.0923
_refine_ls_wR_factor_ref 0.1112
_reflns_number_gt 4026
_reflns_number_total 5909
_reflns_threshold_expression I>2\s(I)
_cod_data_source_file om400533d_si_002.cif
_cod_data_source_block k10190
_cod_original_cell_volume 2644.37(19)
_cod_original_sg_symbol_H-M 'P 21/n'
_cod_database_code 4081306

loop_
_symmetry_equiv_pos_as_xyz
'x, y, z'
'-x+1/2, y+1/2, -z+1/2'
'-x, -y, -z'
'x-1/2, -y-1/2, z-1/2'

loop_
_atom_site_label
_atom_site_type_symbol
_atom_site_fract_x
_atom_site_fract_y
_atom_site_fract_z
_atom_site_U_iso_or_equiv
_atom_site_adp_type
_atom_site_occupancy
_atom_site_symmetry_multiplicity
_atom_site_calc_flag
_atom_site_refinement_flags
C1 C 0.5535(3) 0.1663(2) 0.7686(3) 0.0251(9) Uani 1 1 d .
C1S C 0.0246(4) 0.1985(3) 0.9409(3) 0.0410(11) Uani 1 1 d .
H1S H 0.1039 0.2227 0.9327 0.049 Uiso 1 1 calc R
C2 C 0.6837(4) 0.0961(3) 0.6881(3) 0.0317(10) Uani 1 1 d .
H2 H 0.7226 0.0522 0.6631 0.038 Uiso 1 1 calc R
C3 C 0.7091(4) 0.1745(3) 0.6768(3) 0.0344(10) Uani 1 1 d .
H3 H 0.7680 0.1958 0.6419 0.041 Uiso 1 1 calc R
C4 C 0.6263(4) 0.3023(2) 0.7471(3) 0.0283(9) Uani 1 1 d .
C5 C 0.7123(4) 0.3556(3) 0.7015(3) 0.0347(10) Uani 1 1 d .
H5A H 0.6926 0.4118 0.7112 0.052 Uiso 1 1 calc R
H5B H 0.7061 0.3443 0.6368 0.052 Uiso 1 1 calc R
H5C H 0.7935 0.3450 0.7270 0.052 Uiso 1 1 calc R
C6 C 0.5444(3) 0.4069(2) 0.8317(3) 0.0267(9) Uani 1 1 d .
C7 C 0.4603(3) 0.4584(3) 0.7835(3) 0.0311(10) Uani 1 1 d .
C8 C 0.4543(4) 0.5393(3) 0.8139(3) 0.0372(11) Uani 1 1 d .
H8 H 0.4003 0.5752 0.7829 0.045 Uiso 1 1 calc R
C9 C 0.5269(4) 0.5662(3) 0.8886(3) 0.0349(11) Uani 1 1 d .
H9 H 0.5224 0.6202 0.9076 0.042 Uiso 1 1 calc R
C10 C 0.6064(4) 0.5132(3) 0.9355(3) 0.0332(10) Uani 1 1 d .
H10 H 0.6542 0.5316 0.9867 0.040 Uiso 1 1 calc R
C11 C 0.6163(3) 0.4326(2) 0.9074(3) 0.0284(9) Uani 1 1 d .
C12 C 0.3819(4) 0.4274(3) 0.7019(3) 0.0410(11) Uani 1 1 d .
H12A H 0.3203 0.4669 0.6843 0.061 Uiso 1 1 calc R
H12B H 0.3446 0.3770 0.7176 0.061 Uiso 1 1 calc R
H12C H 0.4307 0.4184 0.6517 0.061 Uiso 1 1 calc R
C13 C 0.7048(4) 0.3752(3) 0.9584(3) 0.0396(11) Uani 1 1 d .
H13A H 0.6678 0.3226 0.9633 0.059 Uiso 1 1 calc R
H13B H 0.7271 0.3963 1.0187 0.059 Uiso 1 1 calc R
H13C H 0.7758 0.3701 0.9255 0.059 Uiso 1 1 calc R
C14 C 0.5444(3) 0.0148(2) 0.7776(3) 0.0275(9) Uani 1 1 d .
C15 C 0.4666(4) -0.0320(3) 0.7196(3) 0.0315(10) Uani 1 1 d .
C16 C 0.4251(4) -0.1053(3) 0.7540(3) 0.0333(10) Uani 1 1 d .
H16 H 0.3742 -0.1382 0.7159 0.040 Uiso 1 1 calc R
C17 C 0.4573(4) -0.1304(3) 0.8427(3) 0.0328(10) Uani 1 1 d .
C18 C 0.5377(4) -0.0820(3) 0.8979(3) 0.0297(9) Uani 1 1 d .
H18 H 0.5612 -0.0991 0.9574 0.036 Uiso 1 1 calc R
C19 C 0.5835(4) -0.0093(2) 0.8667(3) 0.0293(9) Uani 1 1 d .
C20 C 0.4249(5) -0.0048(3) 0.6240(3) 0.0537(14) Uani 1 1 d .
H20A H 0.3924 0.0494 0.6260 0.081 Uiso 1 1 calc R
H20B H 0.3635 -0.0413 0.5980 0.081 Uiso 1 1 calc R
H20C H 0.4923 -0.0050 0.5868 0.081 Uiso 1 1 calc R
C21 C 0.6714(4) 0.0414(3) 0.9262(3) 0.0383(11) Uani 1 1 d .
H21A H 0.6904 0.0142 0.9838 0.058 Uiso 1 1 calc R
H21B H 0.6360 0.0936 0.9369 0.058 Uiso 1 1 calc R
H21C H 0.7442 0.0488 0.8960 0.058 Uiso 1 1 calc R
C22 C 0.4073(5) -0.2084(3) 0.8798(4) 0.0465(13) Uani 1 1 d .
H22A H 0.3293 -0.1979 0.9014 0.070 Uiso 1 1 calc R
H22B H 0.4615 -0.2282 0.9297 0.070 Uiso 1 1 calc R
H22C H 0.3993 -0.2487 0.8319 0.070 Uiso 1 1 calc R
C23 C 0.3280(4) 0.1224(3) 0.8510(3) 0.0354(11) Uani 1 1 d .
H23A H 0.3038 0.1021 0.7907 0.053 Uiso 1 1 calc R
H23B H 0.2575 0.1376 0.8809 0.053 Uiso 1 1 calc R
H23C H 0.3717 0.0808 0.8862 0.053 Uiso 1 1 calc R
Cl1 Cl 0.30904(9) 0.29621(6) 0.93231(8) 0.0344(3) Uani 1 1 d .
Cl1S Cl -0.04042(13) 0.25002(10) 1.03031(10) 0.0626(4) Uani 1 1 d .
Cl2S Cl 0.04410(12) 0.09489(8) 0.96834(10) 0.0531(3) Uani 1 1 d .
Cl3S Cl -0.06813(13) 0.20856(9) 0.83842(9) 0.0604(4) Uani 1 1 d .
N1 N 0.6298(3) 0.21844(19) 0.7274(2) 0.0260(7) Uani 1 1 d .
N2 N 0.5881(3) 0.0913(2) 0.7445(2) 0.0274(8) Uani 1 1 d .
N3 N 0.5505(3) 0.32282(19) 0.8037(2) 0.0259(7) Uani 1 1 d .
Pd1 Pd 0.43614(3) 0.221683(18) 0.84113(2) 0.02391(10) Uani 1 1 d .

loop_
_atom_site_aniso_label
_atom_site_aniso_U_11
_atom_site_aniso_U_22
_atom_site_aniso_U_33
_atom_site_aniso_U_23
_atom_site_aniso_U_13
_atom_site_aniso_U_12
C1 0.0246(19) 0.023(2) 0.028(2) -0.0002(17) 0.0063(17) -0.0027(16)
C1S 0.037(3) 0.036(3) 0.050(3) 0.002(2) 0.003(2) -0.003(2)
C2 0.032(2) 0.028(2) 0.037(3) -0.0012(19) 0.0171(19) 0.0038(18)
C3 0.025(2) 0.040(3) 0.039(3) 0.002(2) 0.0131(19) 0.0023(19)
C4 0.028(2) 0.027(2) 0.030(2) 0.0019(18) 0.0010(18) 0.0011(17)
C5 0.029(2) 0.030(2) 0.047(3) 0.003(2) 0.018(2) -0.0047(19)
C6 0.025(2) 0.021(2) 0.036(2) 0.0017(18) 0.0125(18) -0.0021(16)
C7 0.025(2) 0.031(2) 0.039(3) 0.005(2) 0.0096(19) 0.0010(18)
C8 0.033(2) 0.027(2) 0.054(3) 0.012(2) 0.014(2) 0.0064(19)
C9 0.041(2) 0.021(2) 0.046(3) -0.002(2) 0.019(2) -0.0019(19)
C10 0.032(2) 0.030(2) 0.039(3) 0.000(2) 0.014(2) -0.0096(19)
C11 0.026(2) 0.027(2) 0.034(2) 0.0038(18) 0.0095(18) -0.0012(17)
C12 0.030(2) 0.045(3) 0.048(3) 0.005(2) -0.001(2) 0.007(2)
C13 0.043(3) 0.035(3) 0.040(3) -0.004(2) 0.000(2) 0.000(2)
C14 0.026(2) 0.024(2) 0.033(2) 0.0003(18) 0.0102(18) 0.0048(17)
C15 0.032(2) 0.028(2) 0.035(2) -0.0009(19) 0.0034(19) 0.0019(18)
C16 0.036(2) 0.028(2) 0.037(3) -0.005(2) 0.005(2) 0.0005(19)
C17 0.029(2) 0.023(2) 0.048(3) -0.003(2) 0.010(2) 0.0039(18)
C18 0.033(2) 0.032(2) 0.026(2) 0.0025(18) 0.0106(18) 0.0067(19)
C19 0.031(2) 0.027(2) 0.031(2) 0.0003(18) 0.0119(18) 0.0039(18)
C20 0.066(3) 0.051(3) 0.043(3) 0.001(3) -0.007(3) -0.006(3)
C21 0.038(2) 0.040(3) 0.037(3) 0.002(2) 0.004(2) -0.003(2)
C22 0.053(3) 0.032(3) 0.056(3) 0.010(2) 0.014(3) -0.001(2)
C23 0.029(2) 0.026(2) 0.053(3) -0.006(2) 0.012(2) -0.0094(18)
Cl1 0.0294(5) 0.0327(6) 0.0427(6) -0.0071(5) 0.0131(5) 0.0003(4)
Cl1S 0.0647(9) 0.0673(9) 0.0535(9) -0.0113(7) -0.0079(7) 0.0224(7)
Cl2S 0.0520(7) 0.0403(7) 0.0695(9) 0.0131(6) 0.0201(7) 0.0046(6)
Cl3S 0.0661(9) 0.0701(10) 0.0432(8) 0.0041(7) -0.0055(7) 0.0059(7)
N1 0.0243(16) 0.0251(18) 0.0297(18) 0.0035(15) 0.0080(14) 0.0014(14)
N2 0.0271(17) 0.0231(18) 0.033(2) 0.0001(15) 0.0074(15) 0.0032(14)
N3 0.0218(16) 0.0210(17) 0.035(2) 0.0047(15) 0.0044(15) -0.0013(14)
Pd1 0.02021(16) 0.02272(17) 0.02961(18) -0.00010(14) 0.00681(12) -0.00077(13)

loop_
_atom_type_symbol
_atom_type_description
_atom_type_scat_dispersion_real
_atom_type_scat_dispersion_imag
_atom_type_scat_source
C C 0.0033 0.0016 'International Tables Vol C Tables 4.2.6.8 and 6.1.1.4'
H H 0.0000 0.0000 'International Tables Vol C Tables 4.2.6.8 and 6.1.1.4'
Cl Cl 0.1484 0.1585 'International Tables Vol C Tables 4.2.6.8 and 6.1.1.4'
N N 0.0061 0.0033 'International Tables Vol C Tables 4.2.6.8 and 6.1.1.4'
Pd Pd -0.9988 1.0072 'International Tables Vol C Tables 4.2.6.8 and 6.1.1.4'

loop_
_geom_angle_atom_site_label_1
_geom_angle_atom_site_label_2
_geom_angle_atom_site_label_3
_geom_angle
N2 C1 N1 104.8(3)
N2 C1 Pd1 141.1(3)
N1 C1 Pd1 114.1(3)
Cl3S C1S Cl2S 109.8(3)
Cl3S C1S Cl1S 110.0(3)
Cl2S C1S Cl1S 110.2(3)
C3 C2 N2 107.9(4)
C2 C3 N1 106.5(4)
N3 C4 N1 115.0(4)
N3 C4 C5 128.2(4)
N1 C4 C5 116.7(3)
C11 C6 C7 122.3(4)
C11 C6 N3 118.9(4)
C7 C6 N3 118.7(4)
C8 C7 C6 117.3(4)
C8 C7 C12 122.1(4)
C6 C7 C12 120.6(4)
C9 C8 C7 121.1(4)
C8 C9 C10 119.9(4)
C9 C10 C11 121.1(4)
C6 C11 C10 118.3(4)
C6 C11 C13 120.9(4)
C10 C11 C13 120.7(4)
C15 C14 C19 122.8(4)
C15 C14 N2 119.0(4)
C19 C14 N2 118.3(4)
C14 C15 C16 117.5(4)
C14 C15 C20 122.0(4)
C16 C15 C20 120.4(4)
C17 C16 C15 122.0(4)
C16 C17 C18 118.3(4)
C16 C17 C22 121.1(4)
C18 C17 C22 120.6(4)
C19 C18 C17 122.1(4)
C18 C19 C14 117.2(4)
C18 C19 C21 121.6(4)
C14 C19 C21 121.2(4)
C1 N1 C3 110.4(3)
C1 N1 C4 119.2(3)
C3 N1 C4 130.0(3)
C1 N2 C2 110.4(3)
C1 N2 C14 126.7(3)
C2 N2 C14 122.6(3)
C4 N3 C6 119.1(3)
C4 N3 Pd1 113.0(3)
C6 N3 Pd1 127.8(2)
C1 Pd1 C23 95.17(16)
C1 Pd1 N3 77.93(14)
C23 Pd1 N3 169.49(16)
C1 Pd1 Cl1 174.97(12)
C23 Pd1 Cl1 89.43(12)
N3 Pd1 Cl1 97.78(9)

loop_
_geom_bond_atom_site_label_1
_geom_bond_atom_site_label_2
_geom_bond_distance
C1 N2 1.344(5)
C1 N1 1.376(5)
C1 Pd1 1.969(4)
C1S Cl3S 1.750(5)
C1S Cl2S 1.754(5)
C1S Cl1S 1.761(5)
C2 C3 1.329(6)
C2 N2 1.399(5)
C3 N1 1.396(5)
C4 N3 1.273(5)
C4 N1 1.406(5)
C4 C5 1.491(5)
C6 C11 1.373(6)
C6 C7 1.402(6)
C6 N3 1.441(5)
C7 C8 1.400(6)
C7 C12 1.503(6)
C8 C9 1.372(6)
C9 C10 1.378(6)
C10 C11 1.390(6)
C11 C13 1.510(6)
C14 C15 1.388(6)
C14 C19 1.393(6)
C14 N2 1.442(5)
C15 C16 1.395(6)
C15 C20 1.502(6)
C16 C17 1.377(6)
C17 C18 1.396(6)
C17 C22 1.513(6)
C18 C19 1.387(6)
C19 C21 1.501(6)
C23 Pd1 2.033(4)
Cl1 Pd1 2.3605(10)
N3 Pd1 2.184(3)
